data_2015137
loop_
_publ_author_name
'Bond, Andrew D.'
'McKenzie, Christine J.'

_publ_section_title
;
 One-dimensional zinc-based coordination polymers incorporating cyanate
 anions
;
_journal_coeditor_code FG1873
_journal_issue 12
_journal_name_full 'Acta Crystallographica Section C'
_journal_page_first m519
_journal_page_last m522
_journal_paper_doi 10.1107/S0108270105033962
_journal_volume 61
_journal_year 2005
_chemical_formula_iupac '[Zn (N C O)2 (C10 H8 N2)]'
_chemical_formula_moiety 'C10 H8 N2 , Zn 2+ , 2N C O -'
_chemical_formula_sum 'C12 H8 N4 O2 Zn'
_chemical_formula_weight 305.59
_chemical_name_systematic
;
catena-Poly[[dicyanatozinc(II)]-\m-4,4'-bipyridine-\k^2^N:N']
;
_space_group_IT_number 14
_symmetry_cell_setting monoclinic
_symmetry_space_group_name_Hall '-P 2yn'
_symmetry_space_group_name_H-M 'P 1 21/n 1'
_atom_sites_solution_hydrogens geom
_atom_sites_solution_primary direct
_atom_sites_solution_secondary difmap
_cell_angle_alpha 90.00
_cell_angle_beta 90.024(6)
_cell_angle_gamma 90.00
_cell_formula_units_Z 20
_cell_length_a 14.3880(10)
_cell_length_b 16.483(2)
_cell_length_c 26.438(3)
_cell_measurement_reflns_used 1757
_cell_measurement_temperature 180(2)
_cell_measurement_theta_max 22.83
_cell_measurement_theta_min 3.22
_cell_volume 6270.0(11)
_computing_cell_refinement 'SAINT (Bruker, 2003)'
_computing_data_collection 'APEX2 (Bruker Nonius, 2004)'
_computing_data_reduction SAINT
_computing_molecular_graphics SHELXTL
_computing_publication_material SHELXTL
_computing_structure_refinement SHELXTL
_computing_structure_solution 'SHELXTL (Sheldrick, 2000)'
_diffrn_ambient_temperature 180(2)
_diffrn_measured_fraction_theta_full 0.992
_diffrn_measured_fraction_theta_max 0.992
_diffrn_measurement_device_type 'Bruker Nonius X8 APEXII CCD area-detector'
_diffrn_measurement_method 'thin-slice \w and \f'
_diffrn_radiation_monochromator graphite
_diffrn_radiation_source 'fine-focus sealed tube'
_diffrn_radiation_type MoK\a
_diffrn_radiation_wavelength 0.71073
_diffrn_reflns_av_R_equivalents 0.1304
_diffrn_reflns_av_sigmaI/netI 0.2486
_diffrn_reflns_limit_h_max 17
_diffrn_reflns_limit_h_min -17
_diffrn_reflns_limit_k_max 13
_diffrn_reflns_limit_k_min -20
_diffrn_reflns_limit_l_max 33
_diffrn_reflns_limit_l_min -33
_diffrn_reflns_number 34766
_diffrn_reflns_theta_full 26.42
_diffrn_reflns_theta_max 26.42
_diffrn_reflns_theta_min 3.61
_diffrn_standards_number 0
_exptl_absorpt_coefficient_mu 1.961
_exptl_absorpt_correction_T_max 0.828
_exptl_absorpt_correction_T_min 0.423
_exptl_absorpt_correction_type multi-scan
_exptl_absorpt_process_details '(SADABS: Sheldrick, 2003)'
_exptl_crystal_colour colourless
_exptl_crystal_density_diffrn 1.619
_exptl_crystal_density_method 'not measured'
_exptl_crystal_description block
_exptl_crystal_F_000 3080
_exptl_crystal_size_max 0.25
_exptl_crystal_size_mid 0.10
_exptl_crystal_size_min 0.10
_refine_diff_density_max 1.305
_refine_diff_density_min -0.900
_refine_ls_extinction_method none
_refine_ls_goodness_of_fit_ref 0.894
_refine_ls_hydrogen_treatment constr
_refine_ls_matrix_type full
_refine_ls_number_parameters 857
_refine_ls_number_reflns 12763
_refine_ls_number_restraints 540
_refine_ls_restrained_S_all 0.888
_refine_ls_R_factor_all 0.2055
_refine_ls_R_factor_gt 0.0707
_refine_ls_shift/su_max 0.000
_refine_ls_shift/su_mean 0.000
_refine_ls_structure_factor_coef Fsqd
_refine_ls_weighting_details 'calc w = 1/[\s^2^(Fo^2^)] where P=(Fo^2^+2Fc^2^)/3'
_refine_ls_weighting_scheme calc
_refine_ls_wR_factor_gt 0.1601
_refine_ls_wR_factor_ref 0.2209
_reflns_number_gt 5045
_reflns_number_total 12763
_reflns_threshold_expression I>2\s(I)
_cod_data_source_file fg1873.cif
_cod_data_source_block II
_cod_original_sg_symbol_H-M 'P 21/n'
_cod_database_code 2015137
_cod_database_fobs_code 2015137

loop_
_symmetry_equiv_pos_as_xyz
'x, y, z'
'-x+1/2, y+1/2, -z+1/2'
'-x, -y, -z'
'x-1/2, -y-1/2, z-1/2'

loop_
_atom_site_label
_atom_site_fract_x
_atom_site_fract_y
_atom_site_fract_z
_atom_site_U_iso_or_equiv
_atom_site_adp_type
_atom_site_calc_flag
_atom_site_refinement_flags
_atom_site_occupancy
_atom_site_disorder_assembly
_atom_site_disorder_group
_atom_site_type_symbol
Zn1 0.22589(18) 0.13886(16) 0.49361(7) 0.0374(6) Uani d . 1 . . Zn
Zn2 0.27908(18) 0.63796(15) 0.21052(7) 0.0374(6) Uani d . 1 . . Zn
Zn3 0.28944(14) 0.13509(13) 0.69211(7) 0.0254(5) Uani d . 1 . . Zn
Zn4 0.20899(13) 0.63438(12) 0.41173(6) 0.0249(5) Uani d . 1 . . Zn
Zn5 0.29291(11) 0.63440(10) 0.60965(8) 0.0230(4) Uani d . 1 . . Zn
O1 0.4893(9) 0.1308(8) 0.5599(5) 0.084(4) Uani d U 1 . . O
O2 0.0155(7) 0.1531(8) 0.5972(5) 0.066(4) Uani d U 1 . . O
O3 0.5122(7) 0.6446(7) 0.1196(5) 0.071(4) Uani d U 1 . . O
O4 0.0367(9) 0.6415(9) 0.1198(6) 0.100(5) Uani d U 1 . . O
O5 0.0173(9) 0.1184(8) 0.7488(5) 0.075(4) Uani d U 1 . . O
O6 0.4877(8) 0.1453(8) 0.7995(5) 0.062(3) Uani d U 1 . . O
O7 -0.0045(7) 0.6489(8) 0.3126(4) 0.058(4) Uani d U 1 . . O
O8 0.4701(8) 0.6261(7) 0.3403(5) 0.068(4) Uani d U 1 . . O
O9 0.0239(9) 0.6255(9) 0.5438(6) 0.081(5) Uani d U 1 . . O
O10 0.4971(7) 0.6466(8) 0.5038(5) 0.058(3) Uani d U 1 . . O
N1 0.3369(8) 0.1326(7) 0.5293(4) 0.034(3) Uani d U 1 . . N
N2 0.1039(8) 0.1434(8) 0.5213(5) 0.040(3) Uani d U 1 . . N
N3 0.4054(9) 0.6394(9) 0.1854(5) 0.048(4) Uani d U 1 . . N
N4 0.1663(8) 0.6389(9) 0.1710(5) 0.049(4) Uani d U 1 . . N
N5 0.1779(11) 0.1295(10) 0.7264(6) 0.059(5) Uani d U 1 . . N
N6 0.4136(8) 0.1358(8) 0.7220(5) 0.036(3) Uani d U 1 . . N
N7 0.0821(7) 0.6326(8) 0.3867(6) 0.035(3) Uani d U 1 . . N
N8 0.3169(8) 0.6335(9) 0.3732(5) 0.038(4) Uani d U 1 . . N
N9 0.1793(8) 0.6328(8) 0.5699(4) 0.024(3) Uani d U 1 . . N
N10 0.4128(8) 0.6341(9) 0.5819(5) 0.032(3) Uani d U 1 . . N
C1 0.4071(15) 0.1276(12) 0.5398(8) 0.062(6) Uani d U 1 . . C
C2 0.0577(10) 0.1470(10) 0.5591(5) 0.040(4) Uani d U 1 . . C
C3 0.4528(11) 0.6407(12) 0.1531(6) 0.049(5) Uani d U 1 . . C
C4 0.1026(11) 0.6374(11) 0.1503(6) 0.043(4) Uani d U 1 . . C
C5 0.0960(12) 0.1259(11) 0.7403(7) 0.041(5) Uani d U 1 . . C
C6 0.4470(11) 0.1376(12) 0.7589(7) 0.043(5) Uani d U 1 . . C
C7 0.0400(10) 0.6388(11) 0.3497(6) 0.033(4) Uani d U 1 . . C
C8 0.3918(10) 0.6335(12) 0.3544(7) 0.041(4) Uani d U 1 . . C
C9 0.1032(11) 0.6255(10) 0.5612(7) 0.035(4) Uani d U 1 . . C
C10 0.4543(9) 0.6439(10) 0.5421(6) 0.027(4) Uani d U 1 . . C
N11 0.2340(9) 0.2368(9) 0.4469(5) 0.032(4) Uani d U 1 . . N
N12 0.2679(9) 0.5381(9) 0.2574(5) 0.030(3) Uani d U 1 . . N
C11 0.1605(11) 0.2613(9) 0.4211(5) 0.030(4) Uani d U 1 . . C
H11A 0.1022 0.2366 0.4278 0.036 Uiso calc R 1 . . H
C12 0.1648(11) 0.3208(10) 0.3850(7) 0.037(5) Uani d U 1 . . C
H12A 0.1093 0.3364 0.3681 0.045 Uiso calc R 1 . . H
C13 0.2478(7) 0.3592(12) 0.3722(7) 0.023(4) Uani d U 1 . . C
C14 0.3231(11) 0.3335(9) 0.3981(7) 0.034(4) Uani d U 1 . . C
H14A 0.3820 0.3574 0.3917 0.040 Uiso calc R 1 . . H
C15 0.3147(11) 0.2706(10) 0.4352(6) 0.037(5) Uani d U 1 . . C
H15A 0.3692 0.2523 0.4521 0.045 Uiso calc R 1 . . H
C16 0.1873(10) 0.5231(9) 0.2803(6) 0.028(4) Uani d U 1 . . C
H16A 0.1344 0.5539 0.2706 0.033 Uiso calc R 1 . . H
C17 0.1768(12) 0.4651(10) 0.3173(6) 0.029(4) Uani d U 1 . . C
H17A 0.1185 0.4570 0.3334 0.034 Uiso calc R 1 . . H
C18 0.2528(7) 0.4192(12) 0.3303(6) 0.020(4) Uani d U 1 . . C
C19 0.3364(11) 0.4340(10) 0.3060(6) 0.031(4) Uani d U 1 . . C
H19A 0.3903 0.4036 0.3145 0.037 Uiso calc R 1 . . H
C110 0.3403(10) 0.4920(9) 0.2702(6) 0.032(4) Uani d U 1 . . C
H11B 0.3977 0.5006 0.2532 0.038 Uiso calc R 1 . . H
N21 0.2654(8) 0.7364(8) 0.2588(5) 0.029(4) Uani d U 1 . . N
N22 0.2309(9) 1.0406(8) 0.4452(5) 0.030(3) Uani d U 1 . . N
C21 0.1837(12) 0.7565(10) 0.2773(6) 0.038(5) Uani d U 1 . . C
H21A 0.1304 0.7300 0.2641 0.046 Uiso calc R 1 . . H
C22 0.1706(13) 0.8141(10) 0.3151(7) 0.036(5) Uani d U 1 . . C
H22A 0.1111 0.8257 0.3289 0.043 Uiso calc R 1 . . H
C23 0.2526(7) 0.8544(12) 0.3316(8) 0.024(4) Uani d U 1 . . C
C24 0.3395(13) 0.8341(11) 0.3085(7) 0.042(5) Uani d U 1 . . C
H24A 0.3949 0.8619 0.3176 0.050 Uiso calc R 1 . . H
C25 0.3412(9) 0.7752(9) 0.2737(5) 0.028(4) Uani d U 1 . . C
H25A 0.3991 0.7605 0.2592 0.034 Uiso calc R 1 . . H
C26 0.1587(13) 1.0187(11) 0.4198(7) 0.058(6) Uani d U 1 . . C
H26A 0.1009 1.0438 0.4272 0.070 Uiso calc R 1 . . H
C27 0.1617(11) 0.9587(10) 0.3814(6) 0.043(5) Uani d U 1 . . C
H27A 0.1064 0.9447 0.3637 0.052 Uiso calc R 1 . . H
C28 0.2466(9) 0.9197(15) 0.3691(8) 0.042(6) Uani d U 1 . . C
C29 0.3220(11) 0.9487(10) 0.3987(6) 0.042(5) Uani d U 1 . . C
H29A 0.3821 0.9263 0.3937 0.050 Uiso calc R 1 . . H
C210 0.3103(11) 1.0074(10) 0.4338(6) 0.042(5) Uani d U 1 . . C
H21B 0.3638 1.0257 0.4515 0.051 Uiso calc R 1 . . H
N31 0.2781(9) 0.2355(8) 0.6463(5) 0.026(3) Uani d U 1 . . N
N32 0.2225(10) 0.5381(8) 0.4595(4) 0.027(3) Uani d U 1 . . N
C31 0.1927(12) 0.2644(10) 0.6358(6) 0.040(5) Uani d U 1 . . C
H31A 0.1405 0.2439 0.6538 0.047 Uiso calc R 1 . . H
C32 0.1801(11) 0.3213(9) 0.6006(7) 0.029(4) Uani d U 1 . . C
H32A 0.1194 0.3416 0.5942 0.034 Uiso calc R 1 . . H
C33 0.2564(8) 0.3515(12) 0.5726(6) 0.021(4) Uani d U 1 . . C
C34 0.3436(11) 0.3244(10) 0.5838(6) 0.026(4) Uani d U 1 . . C
H34A 0.3965 0.3448 0.5666 0.032 Uiso calc R 1 . . H
C35 0.3522(10) 0.2655(9) 0.6215(6) 0.029(4) Uani d U 1 . . C
H35A 0.4124 0.2460 0.6299 0.035 Uiso calc R 1 . . H
C36 0.1512(11) 0.4907(10) 0.4728(6) 0.032(4) Uani d U 1 . . C
H36A 0.0927 0.4989 0.4569 0.038 Uiso calc R 1 . . H
C37 0.1593(10) 0.4289(10) 0.5094(6) 0.029(4) Uani d U 1 . . C
H37A 0.1079 0.3951 0.5173 0.034 Uiso calc R 1 . . H
C38 0.2437(8) 0.4185(12) 0.5336(7) 0.027(5) Uani d U 1 . . C
C39 0.3181(12) 0.4682(10) 0.5196(6) 0.032(4) Uani d U 1 . . C
H39A 0.3767 0.4634 0.5358 0.038 Uiso calc R 1 . . H
C310 0.3045(12) 0.5239(10) 0.4820(6) 0.034(4) Uani d U 1 . . C
H31B 0.3566 0.5546 0.4711 0.041 Uiso calc R 1 . . H
N41 0.2211(10) 0.7341(7) 0.4589(4) 0.024(3) Uani d U 1 . . N
N42 0.2802(9) 1.0404(8) 0.6433(4) 0.023(3) Uani d U 1 . . N
C41 0.1478(10) 0.7684(9) 0.4827(5) 0.024(4) Uani d U 1 . . C
H41A 0.0867 0.7513 0.4742 0.029 Uiso calc R 1 . . H
C42 0.1593(12) 0.8274(10) 0.5188(6) 0.031(4) Uani d U 1 . . C
H42A 0.1061 0.8490 0.5353 0.037 Uiso calc R 1 . . H
C43 0.2439(8) 0.8552(12) 0.5315(7) 0.028(5) Uani d U 1 . . C
C44 0.3184(12) 0.8190(11) 0.5060(6) 0.036(5) Uani d U 1 . . C
H44A 0.3797 0.8368 0.5133 0.043 Uiso calc R 1 . . H
C45 0.3063(12) 0.7599(10) 0.4716(6) 0.038(5) Uani d U 1 . . C
H45A 0.3591 0.7360 0.4561 0.046 Uiso calc R 1 . . H
C46 0.1980(13) 1.0253(10) 0.6230(7) 0.047(5) Uani d U 1 . . C
H46A 0.1463 1.0557 0.6347 0.057 Uiso calc R 1 . . H
C47 0.1825(11) 0.9671(10) 0.5853(5) 0.033(4) Uani d U 1 . . C
H47A 0.1231 0.9604 0.5701 0.040 Uiso calc R 1 . . H
C48 0.2580(8) 0.9196(11) 0.5711(6) 0.020(4) Uani d U 1 . . C
C49 0.3418(11) 0.9323(9) 0.5929(6) 0.031(4) Uani d U 1 . . C
H49A 0.3939 0.9002 0.5836 0.037 Uiso calc R 1 . . H
C410 0.3505(10) 0.9929(9) 0.6293(5) 0.028(4) Uani d U 1 . . C
H41B 0.4094 1.0008 0.6449 0.034 Uiso calc R 1 . . H
N51 0.2813(9) 0.5368(7) 0.6580(4) 0.021(3) Uani d U 1 . . N
N52 0.2194(9) 0.2320(7) 0.8448(4) 0.021(3) Uani d U 1 . . N
C51 0.3495(10) 0.4903(10) 0.6725(6) 0.027(4) Uani d U 1 . . C
H51A 0.4087 0.4976 0.6573 0.032 Uiso calc R 1 . . H
C52 0.3398(10) 0.4313(9) 0.7088(6) 0.029(4) Uani d U 1 . . C
H52A 0.3928 0.4011 0.7189 0.035 Uiso calc R 1 . . H
C53 0.2551(7) 0.4149(12) 0.7308(6) 0.018(4) Uani d U 1 . . C
C54 0.1838(11) 0.4638(9) 0.7137(6) 0.024(4) Uani d U 1 . . C
H54A 0.1235 0.4568 0.7276 0.029 Uiso calc R 1 . . H
C55 0.1970(11) 0.5219(9) 0.6776(6) 0.026(4) Uani d U 1 . . C
H55A 0.1453 0.5525 0.6661 0.031 Uiso calc R 1 . . H
C56 0.3010(11) 0.2645(10) 0.8332(6) 0.031(4) Uani d U 1 . . C
H56A 0.3535 0.2450 0.8513 0.037 Uiso calc R 1 . . H
C57 0.3171(12) 0.3240(11) 0.7974(6) 0.033(5) Uani d U 1 . . C
H57A 0.3781 0.3440 0.7916 0.039 Uiso calc R 1 . . H
C58 0.2422(8) 0.3538(13) 0.7699(7) 0.025(5) Uani d U 1 . . C
C59 0.1544(12) 0.3226(11) 0.7838(7) 0.031(5) Uani d U 1 . . C
H59A 0.0994 0.3421 0.7680 0.038 Uiso calc R 1 . . H
C510 0.1499(10) 0.2628(10) 0.8210(6) 0.030(4) Uani d U 1 . . C
H51B 0.0899 0.2430 0.8296 0.035 Uiso calc R 1 . . H

loop_
_atom_site_aniso_label
_atom_site_aniso_U_11
_atom_site_aniso_U_22
_atom_site_aniso_U_33
_atom_site_aniso_U_12
_atom_site_aniso_U_13
_atom_site_aniso_U_23
Zn1 0.0708(13) 0.0214(13) 0.0200(10) 0.0033(13) -0.0043(9) 0.0003(9)
Zn2 0.0683(13) 0.0227(12) 0.0211(10) -0.0028(14) 0.0074(9) -0.0003(8)
Zn3 0.0299(11) 0.0213(12) 0.0250(10) -0.0010(11) -0.0010(10) 0.0013(10)
Zn4 0.0320(12) 0.0236(12) 0.0191(9) 0.0041(11) 0.0007(9) -0.0001(9)
Zn5 0.0337(9) 0.0186(9) 0.0166(8) -0.0004(9) 0.0014(13) -0.0001(10)
O1 0.076(5) 0.090(6) 0.087(6) 0.004(4) -0.002(4) 0.010(4)
O2 0.064(5) 0.071(5) 0.064(5) 0.003(4) -0.001(4) -0.003(4)
O3 0.062(5) 0.079(5) 0.071(5) 0.008(4) 0.002(4) 0.005(4)
O4 0.091(6) 0.103(6) 0.106(7) 0.002(4) -0.003(5) -0.003(5)
O5 0.062(5) 0.082(6) 0.082(6) -0.001(4) 0.006(4) 0.015(4)
O6 0.058(5) 0.076(5) 0.052(5) -0.008(4) -0.017(4) 0.004(4)
O7 0.052(5) 0.071(5) 0.050(5) -0.005(4) -0.011(4) 0.005(4)
O8 0.048(5) 0.074(5) 0.080(5) 0.003(4) 0.021(4) -0.015(4)
O9 0.064(5) 0.085(6) 0.094(6) -0.004(4) -0.011(4) -0.012(4)
O10 0.055(4) 0.071(5) 0.048(5) -0.002(4) 0.014(4) 0.008(4)
N1 0.029(5) 0.041(6) 0.032(5) 0.006(6) 0.003(5) 0.001(5)
N2 0.042(6) 0.041(7) 0.037(6) 0.007(6) 0.010(5) 0.012(6)
N3 0.066(7) 0.043(7) 0.035(6) 0.003(6) 0.021(5) 0.000(6)
N4 0.047(6) 0.053(7) 0.048(6) 0.004(6) -0.019(6) 0.003(6)
N5 0.074(8) 0.051(8) 0.053(8) -0.001(7) -0.002(6) -0.003(6)
N6 0.024(5) 0.034(7) 0.050(7) -0.002(5) -0.012(5) 0.002(6)
N7 0.031(5) 0.030(6) 0.044(7) -0.005(5) -0.005(6) 0.007(6)
N8 0.041(6) 0.048(7) 0.024(6) 0.005(6) 0.007(5) -0.001(5)
N9 0.037(6) 0.018(6) 0.016(5) 0.005(5) -0.003(4) -0.005(5)
N10 0.029(5) 0.039(7) 0.027(6) -0.010(6) -0.006(4) -0.001(6)
C1 0.071(9) 0.057(9) 0.059(9) -0.002(8) 0.010(7) 0.019(7)
C2 0.051(7) 0.046(8) 0.023(6) 0.024(7) 0.012(6) 0.004(6)
C3 0.055(7) 0.050(8) 0.044(8) -0.002(7) 0.014(6) 0.002(7)
C4 0.049(7) 0.038(7) 0.044(7) -0.002(7) -0.014(6) -0.010(7)
C5 0.043(7) 0.044(9) 0.035(7) 0.002(7) -0.001(6) 0.006(6)
C6 0.046(7) 0.038(8) 0.046(8) -0.006(7) -0.004(6) 0.007(7)
C7 0.033(6) 0.035(7) 0.030(7) 0.005(6) 0.006(5) -0.002(7)
C8 0.032(6) 0.045(8) 0.047(8) -0.002(7) -0.004(6) -0.002(7)
C9 0.031(7) 0.036(8) 0.037(7) -0.006(6) -0.015(6) -0.007(6)
C10 0.020(6) 0.030(7) 0.031(7) 0.002(6) 0.005(5) -0.002(6)
N11 0.046(7) 0.029(7) 0.021(6) -0.004(5) 0.003(5) -0.008(5)
N12 0.046(6) 0.022(6) 0.020(6) 0.002(5) 0.004(5) -0.001(5)
C11 0.038(7) 0.023(7) 0.028(7) 0.000(6) -0.009(6) 0.004(6)
C12 0.044(7) 0.031(8) 0.037(8) 0.010(6) -0.010(7) -0.001(6)
C13 0.037(7) 0.012(7) 0.021(6) -0.005(6) 0.001(5) -0.002(6)
C14 0.036(7) 0.022(7) 0.043(8) -0.003(5) -0.006(6) 0.000(6)
C15 0.039(7) 0.040(8) 0.034(7) 0.020(6) -0.004(6) 0.003(6)
C16 0.028(7) 0.025(7) 0.030(7) 0.012(5) 0.008(5) 0.006(6)
C17 0.032(7) 0.023(8) 0.031(7) -0.002(6) -0.002(6) 0.009(6)
C18 0.028(7) 0.021(8) 0.011(6) 0.008(5) 0.004(5) -0.001(6)
C19 0.032(7) 0.031(7) 0.030(7) 0.004(6) 0.004(5) 0.012(6)
C110 0.038(7) 0.026(7) 0.032(7) -0.003(6) 0.000(6) -0.005(6)
N21 0.037(6) 0.018(6) 0.032(6) -0.001(5) 0.002(5) -0.001(5)
N22 0.046(6) 0.024(7) 0.019(6) 0.015(6) 0.003(5) 0.004(5)
C21 0.040(8) 0.044(8) 0.031(7) 0.004(6) 0.002(6) -0.008(6)
C22 0.042(8) 0.022(8) 0.043(8) 0.001(6) -0.001(6) -0.001(6)
C23 0.026(7) 0.016(8) 0.029(7) 0.007(6) 0.000(5) 0.008(6)
C24 0.044(8) 0.040(8) 0.042(8) -0.010(6) 0.008(6) -0.001(6)
C25 0.025(7) 0.026(7) 0.033(7) -0.007(5) 0.011(5) -0.010(6)
C26 0.052(8) 0.063(9) 0.059(9) 0.009(7) -0.010(7) -0.008(7)
C27 0.041(7) 0.043(8) 0.044(8) 0.008(6) -0.001(6) -0.009(6)
C28 0.051(9) 0.039(10) 0.037(9) -0.003(6) -0.007(6) 0.009(7)
C29 0.040(7) 0.046(8) 0.040(8) -0.005(6) 0.004(6) -0.001(7)
C210 0.038(8) 0.044(8) 0.046(7) -0.010(6) 0.002(6) -0.009(6)
N31 0.037(6) 0.020(6) 0.020(5) 0.004(6) 0.002(5) 0.003(5)
N32 0.044(6) 0.020(6) 0.016(6) 0.005(6) 0.006(5) -0.004(5)
C31 0.043(8) 0.034(8) 0.041(8) -0.003(7) 0.001(6) 0.011(6)
C32 0.027(7) 0.029(7) 0.030(7) 0.001(5) 0.006(6) 0.009(6)
C33 0.025(7) 0.017(8) 0.020(7) -0.004(5) -0.003(5) 0.009(6)
C34 0.033(7) 0.027(8) 0.019(7) 0.005(6) -0.001(5) 0.006(6)
C35 0.034(6) 0.016(7) 0.037(8) -0.002(5) 0.010(6) 0.007(6)
C36 0.035(7) 0.033(8) 0.027(7) -0.002(6) -0.008(6) -0.003(6)
C37 0.032(7) 0.030(7) 0.024(7) -0.003(6) -0.001(6) -0.004(6)
C38 0.034(8) 0.028(8) 0.018(7) 0.003(6) 0.001(5) 0.002(6)
C39 0.042(8) 0.031(8) 0.022(7) 0.001(6) -0.004(6) 0.001(6)
C310 0.043(7) 0.033(8) 0.026(7) 0.000(6) -0.003(6) -0.012(6)
N41 0.039(6) 0.013(6) 0.019(5) -0.003(6) -0.005(5) 0.003(5)
N42 0.031(5) 0.020(6) 0.019(5) -0.003(6) 0.003(5) 0.008(5)
C41 0.029(6) 0.019(7) 0.024(6) 0.004(5) 0.007(5) -0.006(5)
C42 0.039(7) 0.031(8) 0.022(7) 0.006(6) 0.003(6) -0.008(6)
C43 0.040(8) 0.020(8) 0.025(7) 0.007(6) 0.003(5) 0.001(7)
C44 0.030(8) 0.031(8) 0.046(8) -0.006(6) -0.009(6) -0.003(6)
C45 0.043(8) 0.040(8) 0.032(7) -0.001(7) 0.005(6) -0.007(6)
C46 0.051(8) 0.042(8) 0.048(8) 0.008(7) 0.004(7) 0.001(7)
C47 0.035(7) 0.038(8) 0.028(7) -0.006(6) -0.010(6) -0.006(6)
C48 0.030(7) 0.007(7) 0.024(7) -0.003(5) -0.003(5) -0.002(6)
C49 0.031(7) 0.031(7) 0.031(7) -0.004(6) -0.001(5) 0.007(6)
C410 0.031(6) 0.025(7) 0.029(7) -0.002(6) -0.010(5) 0.000(6)
N51 0.025(5) 0.018(6) 0.020(6) 0.003(5) -0.004(5) -0.001(5)
N52 0.029(5) 0.014(6) 0.021(5) 0.005(5) -0.001(5) -0.002(5)
C51 0.033(7) 0.028(8) 0.020(7) 0.006(6) 0.010(6) 0.000(6)
C52 0.032(7) 0.027(7) 0.028(7) 0.007(6) 0.000(6) -0.001(6)
C53 0.022(7) 0.017(8) 0.014(6) -0.002(5) -0.002(5) 0.000(6)
C54 0.025(7) 0.023(7) 0.024(7) 0.001(6) -0.002(5) 0.006(6)
C55 0.025(7) 0.029(7) 0.022(6) -0.006(6) 0.002(5) 0.005(6)
C56 0.029(7) 0.034(8) 0.030(7) -0.006(6) -0.011(6) 0.006(6)
C57 0.022(7) 0.042(8) 0.033(8) -0.004(6) -0.008(6) 0.015(6)
C58 0.030(7) 0.022(8) 0.025(7) 0.005(6) -0.002(5) -0.006(7)
C59 0.026(7) 0.031(8) 0.037(8) 0.006(6) -0.001(6) 0.001(6)
C510 0.027(7) 0.024(8) 0.038(7) 0.002(6) 0.011(6) -0.008(6)

loop_
_atom_type_symbol
_atom_type_description
_atom_type_scat_dispersion_real
_atom_type_scat_dispersion_imag
_atom_type_scat_source
C C 0.0033 0.0016 'International Tables Vol C Tables 4.2.6.8 and 6.1.1.4'
H H 0.0000 0.0000 'International Tables Vol C Tables 4.2.6.8 and 6.1.1.4'
N N 0.0061 0.0033 'International Tables Vol C Tables 4.2.6.8 and 6.1.1.4'
O O 0.0106 0.0060 'International Tables Vol C Tables 4.2.6.8 and 6.1.1.4'
Zn Zn 0.2839 1.4301 'International Tables Vol C Tables 4.2.6.8 and 6.1.1.4'

loop_
_geom_angle_atom_site_label_1
_geom_angle_atom_site_label_2
_geom_angle_atom_site_label_3
_geom_angle_site_symmetry_1
_geom_angle_site_symmetry_3
_geom_angle
_geom_angle_publ_flag
N1 Zn1 N2 . . 126.8(5) n
N1 Zn1 N11 . . 107.6(5) n
N2 Zn1 N11 . . 104.8(5) n
N1 Zn1 N22 . 1_545 103.9(5) n
N2 Zn1 N22 . 1_545 107.5(6) n
N11 Zn1 N22 . 1_545 104.1(5) n
N4 Zn2 N3 . . 127.1(6) n
N4 Zn2 N12 . . 105.4(5) n
N3 Zn2 N12 . . 106.8(6) n
N4 Zn2 N21 . . 104.3(5) n
N3 Zn2 N21 . . 106.9(6) n
N12 Zn2 N21 . . 104.3(5) n
N5 Zn3 N6 . . 126.6(6) n
N5 Zn3 N42 . 1_545 102.6(6) n
N6 Zn3 N42 . 1_545 108.8(6) n
N5 Zn3 N31 . . 105.1(6) n
N6 Zn3 N31 . . 107.8(6) n
N42 Zn3 N31 1_545 . 103.9(4) n
N8 Zn4 N7 . . 126.8(6) n
N8 Zn4 N32 . . 104.7(6) n
N7 Zn4 N32 . . 106.8(6) n
N8 Zn4 N41 . . 105.4(6) n
N7 Zn4 N41 . . 107.2(6) n
N32 Zn4 N41 . . 103.7(5) n
N10 Zn5 N9 . . 124.2(5) n
N10 Zn5 N52 . 2_556 108.5(6) n
N9 Zn5 N52 . 2_556 105.0(5) n
N10 Zn5 N51 . . 108.4(6) n
N9 Zn5 N51 . . 104.9(5) n
N52 Zn5 N51 2_556 . 104.2(4) n
C1 N1 Zn1 . . 164.7(16) n
C2 N2 Zn1 . . 146.3(11) n
C3 N3 Zn2 . . 148.7(15) n
C4 N4 Zn2 . . 177.3(17) n
C5 N5 Zn3 . . 167.8(15) n
C6 N6 Zn3 . . 140.2(14) n
C7 N7 Zn4 . . 141.3(12) n
C8 N8 Zn4 . . 171.5(13) n
C9 N9 Zn5 . . 158.4(14) n
C10 N10 Zn5 . . 142.0(11) n
N1 C1 O1 . . 169(2) n
O2 C2 N2 . . 177(2) n
N3 C3 O3 . . 174(2) n
N4 C4 O4 . . 169(2) n
O5 C5 N5 . . 173(2) n
N6 C6 O6 . . 175(2) n
N7 C7 O7 . . 177(2) n
N8 C8 O8 . . 171(2) n
N9 C9 O9 . . 168(2) n
O10 C10 N10 . . 174(2) n
C11 N11 C15 . . 117.0(14) n
C11 N11 Zn1 . . 120.6(10) n
C15 N11 Zn1 . . 121.7(11) n
C16 N12 C110 . . 117.3(13) n
C16 N12 Zn2 . . 119.3(11) n
C110 N12 Zn2 . . 123.1(10) n
N11 C11 C12 . . 122.8(15) n
N11 C11 H11A . . 118.6 n
C12 C11 H11A . . 118.6 n
C11 C12 C13 . . 122.2(16) n
C11 C12 H12A . . 118.9 n
C13 C12 H12A . . 118.9 n
C14 C13 C12 . . 115.0(16) n
C14 C13 C18 . . 123.2(12) n
C12 C13 C18 . . 121.6(13) n
C13 C14 C15 . . 120.5(15) n
C13 C14 H14A . . 119.8 n
C15 C14 H14A . . 119.8 n
N11 C15 C14 . . 122.5(14) n
N11 C15 H15A . . 118.8 n
C14 C15 H15A . . 118.7 n
N12 C16 C17 . . 123.3(14) n
N12 C16 H16A . . 118.4 n
C17 C16 H16A . . 118.4 n
C18 C17 C16 . . 118.2(15) n
C18 C17 H17A . . 120.9 n
C16 C17 H17A . . 120.9 n
C17 C18 C19 . . 118.6(16) n
C17 C18 C13 . . 120.9(12) n
C19 C18 C13 . . 120.3(12) n
C110 C19 C18 . . 119.1(15) n
C110 C19 H19A . . 120.4 n
C18 C19 H19A . . 120.4 n
N12 C110 C19 . . 123.4(15) n
N12 C110 H11B . . 118.3 n
C19 C110 H11B . . 118.3 n
C21 N21 C25 . . 120.2(14) n
C21 N21 Zn2 . . 120.8(11) n
C25 N21 Zn2 . . 118.9(9) n
C26 N22 C210 . . 118.1(15) n
C26 N22 Zn1 . 1_565 120.9(11) n
C210 N22 Zn1 . 1_565 120.2(12) n
N21 C21 C22 . . 124.2(16) n
N21 C21 H21A . . 117.9 n
C22 C21 H21A . . 117.9 n
C21 C22 C23 . . 115.2(17) n
C21 C22 H22A . . 122.4 n
C23 C22 H22A . . 122.4 n
C22 C23 C24 . . 118.9(18) n
C22 C23 C28 . . 120.1(13) n
C24 C23 C28 . . 120.8(14) n
C25 C24 C23 . . 118.6(17) n
C25 C24 H24A . . 120.7 n
C23 C24 H24A . . 120.7 n
N21 C25 C24 . . 122.8(15) n
N21 C25 H25A . . 118.6 n
C24 C25 H25A . . 118.6 n
N22 C26 C27 . . 122.9(17) n
N22 C26 H26A . . 118.5 n
C27 C26 H26A . . 118.5 n
C26 C27 C28 . . 120.4(17) n
C26 C27 H27A . . 119.8 n
C28 C27 H27A . . 119.8 n
C27 C28 C29 . . 112.2(18) n
C27 C28 C23 . . 122.6(14) n
C29 C28 C23 . . 125.1(14) n
C210 C29 C28 . . 121.6(15) n
C210 C29 H29A . . 119.2 n
C28 C29 H29A . . 119.2 n
N22 C210 C29 . . 124.7(15) n
N22 C210 H21B . . 117.7 n
C29 C210 H21B . . 117.7 n
C35 N31 C31 . . 119.5(13) n
C35 N31 Zn3 . . 121.3(10) n
C31 N31 Zn3 . . 118.6(11) n
C36 N32 C310 . . 117.1(13) n
C36 N32 Zn4 . . 123.1(11) n
C310 N32 Zn4 . . 119.7(12) n
C32 C31 N31 . . 121.1(16) n
C32 C31 H31A . . 119.5 n
N31 C31 H31A . . 119.5 n
C31 C32 C33 . . 120.5(15) n
C31 C32 H32A . . 119.8 n
C33 C32 H32A . . 119.8 n
C34 C33 C32 . . 119.0(15) n
C34 C33 C38 . . 119.6(12) n
C32 C33 C38 . . 121.1(12) n
C33 C34 C35 . . 117.7(16) n
C33 C34 H34A . . 121.2 n
C35 C34 H34A . . 121.2 n
N31 C35 C34 . . 122.2(14) n
N31 C35 H35A . . 118.9 n
C34 C35 H35A . . 118.9 n
N32 C36 C37 . . 122.7(15) n
N32 C36 H36A . . 118.7 n
C37 C36 H36A . . 118.7 n
C38 C37 C36 . . 118.6(15) n
C38 C37 H37A . . 120.7 n
C36 C37 H37A . . 120.7 n
C37 C38 C39 . . 118.5(16) n
C37 C38 C33 . . 120.5(14) n
C39 C38 C33 . . 120.9(12) n
C310 C39 C38 . . 118.5(16) n
C310 C39 H39A . . 120.8 n
C38 C39 H39A . . 120.8 n
N32 C310 C39 . . 124.4(16) n
N32 C310 H31B . . 117.8 n
C39 C310 H31B . . 117.8 n
C45 N41 C41 . . 117.6(13) n
C45 N41 Zn4 . . 118.7(12) n
C41 N41 Zn4 . . 123.1(10) n
C46 N42 C410 . . 117.2(13) n
C46 N42 Zn3 . 1_565 117.5(12) n
C410 N42 Zn3 . 1_565 125.3(10) n
N41 C41 C42 . . 121.8(15) n
N41 C41 H41A . . 119.1 n
C42 C41 H41A . . 119.1 n
C43 C42 C41 . . 121.6(16) n
C43 C42 H42A . . 119.2 n
C41 C42 H42A . . 119.2 n
C42 C43 C44 . . 115.3(17) n
C42 C43 C48 . . 122.5(13) n
C44 C43 C48 . . 122.2(13) n
C45 C44 C43 . . 122.4(16) n
C45 C44 H44A . . 118.8 n
C43 C44 H44A . . 118.8 n
N41 C45 C44 . . 121.2(16) n
N41 C45 H45A . . 119.4 n
C44 C45 H45A . . 119.4 n
N42 C46 C47 . . 124.1(16) n
N42 C46 H46A . . 118.0 n
C47 C46 H46A . . 118.0 n
C48 C47 C46 . . 116.9(15) n
C48 C47 H47A . . 121.6 n
C46 C47 H47A . . 121.5 n
C49 C48 C47 . . 119.6(15) n
C49 C48 C43 . . 121.7(14) n
C47 C48 C43 . . 118.6(12) n
C48 C49 C410 . . 119.1(15) n
C48 C49 H49A . . 120.5 n
C410 C49 H49A . . 120.5 n
N42 C410 C49 . . 123.0(13) n
N42 C410 H41B . . 118.5 n
C49 C410 H41B . . 118.5 n
C51 N51 C55 . . 117.3(13) n
C51 N51 Zn5 . . 125.5(11) n
C55 N51 Zn5 . . 117.1(11) n
C510 N52 C56 . . 114.6(13) n
C510 N52 Zn5 . 2_546 122.5(11) n
C56 N52 Zn5 . 2_546 122.5(11) n
N51 C51 C52 . . 123.1(14) n
N51 C51 H51A . . 118.5 n
C52 C51 H51A . . 118.5 n
C51 C52 C53 . . 121.7(15) n
C51 C52 H52A . . 119.2 n
C53 C52 H52A . . 119.2 n
C52 C53 C54 . . 113.8(15) n
C52 C53 C58 . . 123.4(13) n
C54 C53 C58 . . 122.7(12) n
C55 C54 C53 . . 122.3(15) n
C55 C54 H54A . . 118.9 n
C53 C54 H54A . . 118.9 n
N51 C55 C54 . . 121.6(15) n
N51 C55 H55A . . 119.2 n
C54 C55 H55A . . 119.2 n
N52 C56 C57 . . 126.4(15) n
N52 C56 H56A . . 116.8 n
C57 C56 H56A . . 116.8 n
C56 C57 C58 . . 118.5(16) n
C56 C57 H57A . . 120.7 n
C58 C57 H57A . . 120.7 n
C57 C58 C59 . . 115.5(17) n
C57 C58 C53 . . 121.1(12) n
C59 C58 C53 . . 123.4(13) n
C510 C59 C58 . . 118.8(16) n
C510 C59 H59A . . 120.6 n
C58 C59 H59A . . 120.6 n
N52 C510 C59 . . 126.0(15) n
N52 C510 H51B . . 117.0 n
C59 C510 H51B . . 117.0 n

loop_
_geom_bond_atom_site_label_1
_geom_bond_atom_site_label_2
_geom_bond_site_symmetry_2
_geom_bond_distance
_geom_bond_publ_flag
Zn1 N1 . 1.859(11) n
Zn1 N2 . 1.904(11) n
Zn1 N11 . 2.037(15) n
Zn1 N22 1_545 2.067(14) n
Zn2 N4 . 1.930(12) n
Zn2 N3 . 1.935(13) n
Zn2 N12 . 2.066(14) n
Zn2 N21 . 2.074(14) n
Zn3 N5 . 1.846(16) n
Zn3 N6 . 1.953(12) n
Zn3 N42 1_545 2.030(13) n
Zn3 N31 . 2.057(13) n
Zn4 N8 . 1.858(12) n
Zn4 N7 . 1.941(11) n
Zn4 N32 . 2.037(13) n
Zn4 N41 . 2.070(12) n
Zn5 N10 . 1.875(12) n
Zn5 N9 . 1.943(12) n
Zn5 N52 2_556 2.017(12) n
Zn5 N51 . 2.062(12) n
O1 C1 . 1.30(2) n
O2 C2 . 1.182(17) n
O3 C3 . 1.233(17) n
O4 C4 . 1.247(18) n
O5 C5 . 1.161(18) n
O6 C6 . 1.23(2) n
O7 C7 . 1.182(18) n
O8 C8 . 1.192(17) n
O9 C9 . 1.230(18) n
O10 C10 . 1.186(17) n
N1 C1 . 1.05(2) n
N2 C2 . 1.201(17) n
N3 C3 . 1.093(19) n
N4 C4 . 1.066(17) n
N5 C5 . 1.24(2) n
N6 C6 . 1.09(2) n
N7 C7 . 1.156(19) n
N8 C8 . 1.187(18) n
N9 C9 . 1.126(17) n
N10 C10 . 1.219(18) n
N11 C11 . 1.322(18) n
N11 C15 . 1.324(19) n
N12 C16 . 1.332(18) n
N12 C110 . 1.333(17) n
C11 C12 . 1.37(2) n
C11 H11A . 0.950 n
C12 C13 . 1.39(2) n
C12 H12A . 0.950 n
C13 C14 . 1.35(2) n
C13 C18 . 1.49(2) n
C14 C15 . 1.43(2) n
C14 H14A . 0.950 n
C15 H15A . 0.950 n
C16 C17 . 1.38(2) n
C16 H16A . 0.950 n
C17 C18 . 1.37(2) n
C17 H17A . 0.950 n
C18 C19 . 1.385(18) n
C19 C110 . 1.35(2) n
C19 H19A . 0.950 n
C110 H11B . 0.950 n
N21 C21 . 1.315(18) n
N21 C25 . 1.324(17) n
N22 C26 . 1.29(2) n
N22 C210 . 1.300(19) n
N22 Zn1 1_565 2.067(14) n
C21 C22 . 1.39(2) n
C21 H21A . 0.950 n
C22 C23 . 1.42(2) n
C22 H22A . 0.950 n
C23 C24 . 1.43(2) n
C23 C28 . 1.46(3) n
C24 C25 . 1.34(2) n
C24 H24A . 0.950 n
C25 H25A . 0.950 n
C26 C27 . 1.42(2) n
C26 H26A . 0.950 n
C27 C28 . 1.42(2) n
C27 H27A . 0.950 n
C28 C29 . 1.42(2) n
C29 C210 . 1.35(2) n
C29 H29A . 0.950 n
C210 H21B . 0.950 n
N31 C35 . 1.346(17) n
N31 C31 . 1.35(2) n
N32 C36 . 1.337(19) n
N32 C310 . 1.34(2) n
C31 C32 . 1.33(2) n
C31 H31A . 0.950 n
C32 C33 . 1.414(19) n
C32 H32A . 0.950 n
C33 C34 . 1.364(19) n
C33 C38 . 1.52(3) n
C34 C35 . 1.396(18) n
C34 H34A . 0.950 n
C35 H35A . 0.950 n
C36 C37 . 1.41(2) n
C36 H36A . 0.950 n
C37 C38 . 1.383(18) n
C37 H37A . 0.950 n
C38 C39 . 1.40(2) n
C39 C310 . 1.37(2) n
C39 H39A . 0.950 n
C310 H31B . 0.950 n
N41 C45 . 1.34(2) n
N41 C41 . 1.352(17) n
N42 C46 . 1.32(2) n
N42 C410 . 1.332(17) n
N42 Zn3 1_565 2.030(13) n
C41 C42 . 1.37(2) n
C41 H41A . 0.950 n
C42 C43 . 1.34(2) n
C42 H42A . 0.950 n
C43 C44 . 1.40(2) n
C43 C48 . 1.50(3) n
C44 C45 . 1.34(2) n
C44 H44A . 0.950 n
C45 H45A . 0.950 n
C46 C47 . 1.40(2) n
C46 H46A . 0.950 n
C47 C48 . 1.39(2) n
C47 H47A . 0.950 n
C48 C49 . 1.352(19) n
C49 C410 . 1.39(2) n
C49 H49A . 0.950 n
C410 H41B . 0.950 n
N51 C51 . 1.302(18) n
N51 C55 . 1.34(2) n
N52 C510 . 1.285(18) n
N52 C56 . 1.33(2) n
N52 Zn5 2_546 2.017(12) n
C51 C52 . 1.37(2) n
C51 H51A . 0.950 n
C52 C53 . 1.377(18) n
C52 H52A . 0.950 n
C53 C54 . 1.38(2) n
C53 C58 . 1.46(3) n
C54 C55 . 1.37(2) n
C54 H54A . 0.950 n
C55 H55A . 0.950 n
C56 C57 . 1.38(2) n
C56 H56A . 0.950 n
C57 C58 . 1.39(2) n
C57 H57A . 0.950 n
C58 C59 . 1.41(2) n
C59 C510 . 1.40(2) n
C59 H59A . 0.950 n
C510 H51B . 0.950 n

loop_
_geom_torsion_atom_site_label_1
_geom_torsion_atom_site_label_2
_geom_torsion_atom_site_label_3
_geom_torsion_atom_site_label_4
_geom_torsion_site_symmetry_1
_geom_torsion
_geom_torsion_publ_flag
N2 Zn1 N1 C1 . 175(6) n
N11 Zn1 N1 C1 . -60(7) n
N22 Zn1 N1 C1 1_545 50(7) n
N1 Zn1 N2 C2 . 4(3) n
N11 Zn1 N2 C2 . -122(2) n
N22 Zn1 N2 C2 1_545 128(2) n
N4 Zn2 N3 C3 . 0(3) n
N12 Zn2 N3 C3 . 125(3) n
N21 Zn2 N3 C3 . -124(3) n
N6 Zn3 N5 C5 . -178(8) n
N42 Zn3 N5 C5 1_545 -53(8) n
N31 Zn3 N5 C5 . 55(8) n
N5 Zn3 N6 C6 . -5(3) n
N42 Zn3 N6 C6 1_545 -128(3) n
N31 Zn3 N6 C6 . 120(3) n
N8 Zn4 N7 C7 . -10(2) n
N32 Zn4 N7 C7 . -134(2) n
N41 Zn4 N7 C7 . 115(2) n
N10 Zn5 N9 C9 . 164(4) n
N52 Zn5 N9 C9 2_556 -70(4) n
N51 Zn5 N9 C9 . 39(4) n
N9 Zn5 N10 C10 . 14(2) n
N52 Zn5 N10 C10 2_556 -110(2) n
N51 Zn5 N10 C10 . 137(2) n
N1 Zn1 N11 C11 . -172.3(12) n
N2 Zn1 N11 C11 . -35.0(14) n
N22 Zn1 N11 C11 1_545 77.8(13) n
N1 Zn1 N11 C15 . 18.1(14) n
N2 Zn1 N11 C15 . 155.4(13) n
N22 Zn1 N11 C15 1_545 -91.8(13) n
N4 Zn2 N12 C16 . -43.1(13) n
N3 Zn2 N12 C16 . 179.4(12) n
N21 Zn2 N12 C16 . 66.4(12) n
N4 Zn2 N12 C110 . 144.1(13) n
N3 Zn2 N12 C110 . 6.6(14) n
N21 Zn2 N12 C110 . -106.4(13) n
C15 N11 C11 C12 . -2(2) n
Zn1 N11 C11 C12 . -172.4(12) n
N11 C11 C12 C13 . 1(3) n
C11 C12 C13 C14 . 0(3) n
C11 C12 C13 C18 . 175.3(16) n
C12 C13 C14 C15 . 1(3) n
C18 C13 C14 C15 . -174.7(16) n
C11 N11 C15 C14 . 3(2) n
Zn1 N11 C15 C14 . 172.8(12) n
C13 C14 C15 N11 . -2(3) n
C110 N12 C16 C17 . 2(2) n
Zn2 N12 C16 C17 . -170.7(13) n
N12 C16 C17 C18 . -2(3) n
C16 C17 C18 C19 . 1(3) n
C16 C17 C18 C13 . 176.1(16) n
C14 C13 C18 C17 . -156.3(18) n
C12 C13 C18 C17 . 29(3) n
C14 C13 C18 C19 . 19(3) n
C12 C13 C18 C19 . -156.1(18) n
C17 C18 C19 C110 . -1(3) n
C13 C18 C19 C110 . -176.1(16) n
C16 N12 C110 C19 . -2(2) n
Zn2 N12 C110 C19 . 170.5(12) n
C18 C19 C110 N12 . 2(3) n
N4 Zn2 N21 C21 . 35.6(14) n
N3 Zn2 N21 C21 . 172.4(13) n
N12 Zn2 N21 C21 . -74.8(14) n
N4 Zn2 N21 C25 . -149.5(12) n
N3 Zn2 N21 C25 . -12.7(14) n
N12 Zn2 N21 C25 . 100.2(13) n
C25 N21 C21 C22 . -4(3) n
Zn2 N21 C21 C22 . 170.7(13) n
N21 C21 C22 C23 . 3(3) n
C21 C22 C23 C24 . 1(3) n
C21 C22 C23 C28 . 176.4(17) n
C22 C23 C24 C25 . -3(3) n
C28 C23 C24 C25 . -178.7(17) n
C21 N21 C25 C24 . 2(3) n
Zn2 N21 C25 C24 . -173.4(13) n
C23 C24 C25 N21 . 2(3) n
C210 N22 C26 C27 . 2(3) n
Zn1 N22 C26 C27 1_565 171.5(13) n
N22 C26 C27 C28 . 0(3) n
C26 C27 C28 C29 . -1(3) n
C26 C27 C28 C23 . 176.7(18) n
C22 C23 C28 C27 . -16(3) n
C24 C23 C28 C27 . 160.1(19) n
C22 C23 C28 C29 . 161.5(19) n
C24 C23 C28 C29 . -23(3) n
C27 C28 C29 C210 . 0(3) n
C23 C28 C29 C210 . -177.7(18) n
C26 N22 C210 C29 . -3(3) n
Zn1 N22 C210 C29 1_565 -172.8(13) n
C28 C29 C210 N22 . 2(3) n
N5 Zn3 N31 C35 . 169.5(12) n
N6 Zn3 N31 C35 . 32.2(14) n
N42 Zn3 N31 C35 1_545 -83.1(13) n
N5 Zn3 N31 C31 . -19.6(13) n
N6 Zn3 N31 C31 . -156.9(12) n
N42 Zn3 N31 C31 1_545 87.8(12) n
N8 Zn4 N32 C36 . -142.4(13) n
N7 Zn4 N32 C36 . -5.8(14) n
N41 Zn4 N32 C36 . 107.3(13) n
N8 Zn4 N32 C310 . 42.6(12) n
N7 Zn4 N32 C310 . 179.2(11) n
N41 Zn4 N32 C310 . -67.8(12) n
C35 N31 C31 C32 . 1(2) n
Zn3 N31 C31 C32 . -169.8(13) n
N31 C31 C32 C33 . 1(3) n
C31 C32 C33 C34 . -3(3) n
C31 C32 C33 C38 . -177.8(17) n
C32 C33 C34 C35 . 2(3) n
C38 C33 C34 C35 . 177.1(15) n
C31 N31 C35 C34 . -2(2) n
Zn3 N31 C35 C34 . 168.8(11) n
C33 C34 C35 N31 . 0(2) n
C310 N32 C36 C37 . 1(2) n
Zn4 N32 C36 C37 . -173.9(12) n
N32 C36 C37 C38 . 2(3) n
C36 C37 C38 C39 . -2(3) n
C36 C37 C38 C33 . -178.7(16) n
C34 C33 C38 C37 . 158.6(18) n
C32 C33 C38 C37 . -27(3) n
C34 C33 C38 C39 . -18(3) n
C32 C33 C38 C39 . 156.6(18) n
C37 C38 C39 C310 . -1(3) n
C33 C38 C39 C310 . 175.8(16) n
C36 N32 C310 C39 . -4(2) n
Zn4 N32 C310 C39 . 170.8(13) n
C38 C39 C310 N32 . 4(3) n
N8 Zn4 N41 C45 . -27.2(13) n
N7 Zn4 N41 C45 . -164.7(11) n
N32 Zn4 N41 C45 . 82.6(12) n
N8 Zn4 N41 C41 . 161.5(11) n
N7 Zn4 N41 C41 . 24.1(13) n
N32 Zn4 N41 C41 . -88.7(12) n
C45 N41 C41 C42 . 0(2) n
Zn4 N41 C41 C42 . 171.1(11) n
N41 C41 C42 C43 . 2(3) n
C41 C42 C43 C44 . -1(3) n
C41 C42 C43 C48 . -179.9(16) n
C42 C43 C44 C45 . -1(3) n
C48 C43 C44 C45 . 178.2(17) n
C41 N41 C45 C44 . -1(2) n
Zn4 N41 C45 C44 . -173.2(13) n
C43 C44 C45 N41 . 2(3) n
C410 N42 C46 C47 . -5(2) n
Zn3 N42 C46 C47 1_565 173.8(13) n
N42 C46 C47 C48 . 4(2) n
C46 C47 C48 C49 . -1(3) n
C46 C47 C48 C43 . 178.7(16) n
C42 C43 C48 C49 . 162.5(18) n
C44 C43 C48 C49 . -16(3) n
C42 C43 C48 C47 . -18(3) n
C44 C43 C48 C47 . 163.7(17) n
C47 C48 C49 C410 . 0(3) n
C43 C48 C49 C410 . 179.9(15) n
C46 N42 C410 C49 . 4(2) n
Zn3 N42 C410 C49 1_565 -175.3(10) n
C48 C49 C410 N42 . -1(2) n
N10 Zn5 N51 C51 . 9.4(14) n
N9 Zn5 N51 C51 . 143.9(13) n
N52 Zn5 N51 C51 2_556 -106.0(14) n
N10 Zn5 N51 C55 . -173.2(11) n
N9 Zn5 N51 C55 . -38.8(11) n
N52 Zn5 N51 C55 2_556 71.4(11) n
C55 N51 C51 C52 . -4(2) n
Zn5 N51 C51 C52 . 173.1(12) n
N51 C51 C52 C53 . 3(3) n
C51 C52 C53 C54 . -1(3) n
C51 C52 C53 C58 . -178.9(17) n
C52 C53 C54 C55 . 1(3) n
C58 C53 C54 C55 . 178.8(16) n
C51 N51 C55 C54 . 4(2) n
Zn5 N51 C55 C54 . -173.5(13) n
C53 C54 C55 N51 . -3(3) n
C510 N52 C56 C57 . -3(2) n
Zn5 N52 C56 C57 2_546 170.8(14) n
N52 C56 C57 C58 . 0(3) n
C56 C57 C58 C59 . 3(3) n
C56 C57 C58 C53 . -178.3(17) n
C52 C53 C58 C57 . 18(3) n
C54 C53 C58 C57 . -159.5(18) n
C52 C53 C58 C59 . -163.9(18) n
C54 C53 C58 C59 . 19(3) n
C57 C58 C59 C510 . -3(3) n
C53 C58 C59 C510 . 178.5(16) n
C56 N52 C510 C59 . 3(2) n
Zn5 N52 C510 C59 2_546 -170.7(13) n
C58 C59 C510 N52 . 0(3) n
